data_7003102
loop_
_publ_author_name
'Zhong, Rui-Qin'
'Zou, Ru-Qiang'
'Du, Miao'
'Yamada, Tetsuya'
'Maruta, Goro'
'Takeda, Sadamu'
'Xu, Qiang'

_publ_section_title
;
 Controllable preparation, network structures and properties of unusual
 metal--organic frameworks constructed from
 4,4&#x2032;-(hexafluoroisopropylidene)diphthalic acid and
 4,4&#x2032;-bipyridyl
;
_journal_issue 17
_journal_name_full 'Dalton Transactions'
_journal_page_first 2346
_journal_page_last 2354
_journal_paper_doi 10.1039/b712024a
_journal_year 2008
_chemical_formula_sum 'C39 H42 F6 N4 Ni2 O18'
_chemical_formula_weight 1086.19
_chemical_name_systematic
;
?
;
_space_group_IT_number 18
_symmetry_cell_setting orthorhombic
_symmetry_space_group_name_Hall 'P 2 2ab'
_symmetry_space_group_name_H-M 'P 21 21 2'
_atom_sites_solution_hydrogens geom
_atom_sites_solution_primary direct
_atom_sites_solution_secondary difmap
_audit_creation_method SHELXL-97
_cell_angle_alpha 90.00
_cell_angle_beta 90.00
_cell_angle_gamma 90.00
_cell_formula_units_Z 2
_cell_length_a 24.094(5)
_cell_length_b 8.1984(16)
_cell_length_c 11.307(2)
_cell_measurement_reflns_used 1054
_cell_measurement_temperature 293(2)
_cell_measurement_theta_max 25.52
_cell_measurement_theta_min 2.68
_cell_volume 2233.5(7)
_computing_cell_refinement 'Rigaku RAXIS-RAPID'
_computing_data_collection 'Rigaku RAXIS-RAPID'
_computing_data_reduction 'Rigaku RAXIS-RAPID'
_computing_molecular_graphics SHELXTL
_computing_publication_material SHELXTL
_computing_structure_refinement 'SHELXL-97 (Sheldrick, 1997)'
_computing_structure_solution 'SHELXS-97 (Sheldrick, 1990)'
_diffrn_ambient_temperature 293(2)
_diffrn_measured_fraction_theta_full 0.997
_diffrn_measured_fraction_theta_max 0.997
_diffrn_measurement_device_type 'Rigaku RAXIS-RAPID'
_diffrn_measurement_method \w
_diffrn_radiation_monochromator graphite
_diffrn_radiation_source 'fine-focus sealed tube'
_diffrn_radiation_type MoK\a
_diffrn_radiation_wavelength 0.71073
_diffrn_reflns_av_R_equivalents 0.0474
_diffrn_reflns_av_sigmaI/netI 0.0403
_diffrn_reflns_limit_h_max 28
_diffrn_reflns_limit_h_min -28
_diffrn_reflns_limit_k_max 9
_diffrn_reflns_limit_k_min -9
_diffrn_reflns_limit_l_max 13
_diffrn_reflns_limit_l_min -13
_diffrn_reflns_number 17313
_diffrn_reflns_theta_full 25.19
_diffrn_reflns_theta_max 25.19
_diffrn_reflns_theta_min 3.01
_diffrn_standards_decay_% 0
_diffrn_standards_interval_time 0
_diffrn_standards_number 0
_exptl_absorpt_coefficient_mu 0.948
_exptl_absorpt_correction_T_max 1.0000
_exptl_absorpt_correction_T_min 0.7801
_exptl_absorpt_correction_type multi-scan
_exptl_absorpt_process_details
;
Higashi, T. (1995). Program for Absorption Correction.
Rigaku Corporation, Tokyo, Japan.
;
_exptl_crystal_colour blue
_exptl_crystal_density_diffrn 1.615
_exptl_crystal_density_meas ?
_exptl_crystal_density_method 'not measured'
_exptl_crystal_description block
_exptl_crystal_F_000 1116
_exptl_crystal_size_max 0.24
_exptl_crystal_size_mid 0.22
_exptl_crystal_size_min 0.20
_refine_diff_density_max 0.781
_refine_diff_density_min -0.568
_refine_diff_density_rms 0.071
_refine_ls_abs_structure_details 'Flack H D (1983), Acta Cryst. A39, 876-881'
_refine_ls_abs_structure_Flack 0.368(16)
_refine_ls_extinction_method none
_refine_ls_goodness_of_fit_ref 1.033
_refine_ls_hydrogen_treatment constr
_refine_ls_matrix_type full
_refine_ls_number_parameters 313
_refine_ls_number_reflns 4028
_refine_ls_number_restraints 0
_refine_ls_restrained_S_all 1.033
_refine_ls_R_factor_all 0.0428
_refine_ls_R_factor_gt 0.0387
_refine_ls_shift/su_max 0.001
_refine_ls_shift/su_mean 0.000
_refine_ls_structure_factor_coef Fsqd
_refine_ls_weighting_details 'calc w=1/[\s^2^(Fo^2^)+(0.0598P)^2^+1.4949P] where P=(Fo^2^+2Fc^2^)/3'
_refine_ls_weighting_scheme calc
_refine_ls_wR_factor_gt 0.1008
_refine_ls_wR_factor_ref 0.1037
_reflns_number_gt 3732
_reflns_number_total 4028
_reflns_threshold_expression >2sigma(I)
_cod_data_source_file b712024a.txt
_cod_data_source_block 1
_cod_depositor_comments
;
The following automatic conversions were performed:
'_symmetry_cell_setting' value 'Orthorhombic' changed to 'orthorhombic'
according to '/home/saulius/struct/CIF-dictionaries/cif_core.dic'
dictionary named 'cif_core.dic' version 2.4.1 from 2010-06-29.

Automatic conversion script
Id: cif_fix_enum 1527 2010-12-29 10:47:43Z saulius 

The following automatic conversions were performed:

'_exptl_crystal_density_meas' value 'none' was changed to '?' - the
value is perceived as not measured.

Automatic conversion script
Id: cif_fix_values 3008 2015-01-20 13:52:24Z robertas 
;
_cod_original_cell_volume 2233.6(8)
_cod_original_sg_symbol_H-M P2(1)2(1)2
_cod_database_code 7003102

loop_
_symmetry_equiv_pos_as_xyz
'x, y, z'
'-x, -y, z'
'-x+1/2, y+1/2, -z'
'x+1/2, -y+1/2, -z'

loop_
_atom_site_label
_atom_site_type_symbol
_atom_site_fract_x
_atom_site_fract_y
_atom_site_fract_z
_atom_site_U_iso_or_equiv
_atom_site_adp_type
_atom_site_occupancy
_atom_site_symmetry_multiplicity
_atom_site_calc_flag
_atom_site_refinement_flags
_atom_site_disorder_assembly
_atom_site_disorder_group
Ni1 Ni 0.185003(17) 0.09066(5) 0.52940(4) 0.01772(13) Uani 1 1 d . . .
C1 C 0.09700(13) 0.3813(5) 0.4128(3) 0.0200(8) Uani 1 1 d . . .
C2 C 0.14616(15) 0.4600(5) 0.3828(3) 0.0226(8) Uani 1 1 d . . .
C3 C 0.14822(15) 0.5488(6) 0.2783(4) 0.0318(10) Uani 1 1 d . . .
H3 H 0.1812 0.5997 0.2571 0.038 Uiso 1 1 calc R . .
C4 C 0.10271(16) 0.5638(6) 0.2051(3) 0.0343(10) Uani 1 1 d . . .
H4 H 0.1051 0.6236 0.1354 0.041 Uiso 1 1 calc R . .
C5 C 0.05276(14) 0.4878(5) 0.2368(3) 0.0242(8) Uani 1 1 d . . .
C6 C 0.05068(13) 0.3958(5) 0.3396(3) 0.0256(8) Uani 1 1 d . . .
H6 H 0.0179 0.3430 0.3600 0.031 Uiso 1 1 calc R . .
C7 C 0.08900(13) 0.2897(5) 0.5288(4) 0.0231(7) Uani 1 1 d . . .
C8 C 0.19746(12) 0.4521(4) 0.4594(3) 0.0196(7) Uani 1 1 d . . .
C9 C 0.0000 0.5000 0.1586(5) 0.0308(14) Uani 1 2 d S . .
C10 C -0.00010(19) 0.3442(9) 0.0807(4) 0.0542(16) Uani 1 1 d . . .
C11 C 0.20958(18) 0.2097(6) 0.7789(4) 0.0325(9) Uani 1 1 d . . .
H11 H 0.2300 0.2877 0.7378 0.039 Uiso 1 1 calc R . .
C12 C 0.21097(19) 0.2130(6) 0.8999(3) 0.0350(10) Uani 1 1 d . . .
H12 H 0.2316 0.2922 0.9390 0.042 Uiso 1 1 calc R . .
C13 C 0.18129(15) 0.0973(5) 0.9644(3) 0.0280(8) Uani 1 1 d . . .
C14 C 0.1501(2) -0.0132(7) 0.9001(4) 0.0436(12) Uani 1 1 d . . .
H14 H 0.1286 -0.0907 0.9389 0.052 Uiso 1 1 calc R . .
C15 C 0.1511(2) -0.0082(6) 0.7782(4) 0.0388(11) Uani 1 1 d . . .
H15 H 0.1302 -0.0846 0.7368 0.047 Uiso 1 1 calc R . .
C16 C 0.18309(16) 0.0926(5) 1.0959(3) 0.0266(7) Uani 1 1 d . . .
C17 C 0.22989(17) 0.1415(6) 1.1586(4) 0.0336(10) Uani 1 1 d . . .
H17 H 0.2610 0.1791 1.1182 0.040 Uiso 1 1 calc R . .
C18 C 0.23035(15) 0.1346(5) 1.2808(3) 0.0288(9) Uani 1 1 d . . .
H18 H 0.2621 0.1682 1.3206 0.035 Uiso 1 1 calc R . .
C19 C 0.14220(16) 0.0304(6) 1.2841(3) 0.0309(9) Uani 1 1 d . . .
H19 H 0.1121 -0.0095 1.3266 0.037 Uiso 1 1 calc R . .
C20 C 0.13896(16) 0.0348(6) 1.1630(3) 0.0316(10) Uani 1 1 d . . .
H20 H 0.1069 -0.0013 1.1254 0.038 Uiso 1 1 calc R . .
F1 F 0.04964(11) 0.3245(5) 0.0281(3) 0.0804(12) Uani 1 1 d . . .
F2 F -0.01029(13) 0.2115(5) 0.1431(3) 0.0665(10) Uani 1 1 d . . .
F3 F -0.03729(11) 0.3504(6) -0.0070(2) 0.0815(13) Uani 1 1 d . . .
N1 N 0.18062(12) 0.1008(4) 0.7164(2) 0.0238(6) Uani 1 1 d . . .
N2 N 0.18729(12) 0.0817(4) 1.3438(2) 0.0245(6) Uani 1 1 d . . .
O1 O 0.06928(15) 0.3669(4) 0.6119(3) 0.0444(8) Uani 1 1 d . . .
O2 O 0.10078(9) 0.1379(3) 0.5291(3) 0.0254(5) Uani 1 1 d . . .
O3 O 0.20516(9) 0.3354(3) 0.5285(2) 0.0232(5) Uani 1 1 d . . .
O4 O 0.23062(9) 0.5703(3) 0.4482(2) 0.0241(6) Uani 1 1 d . . .
O1W O 0.17109(10) -0.1555(3) 0.5332(3) 0.0299(6) Uani 1 1 d . . .
H1WA H 0.1422 -0.2074 0.5413 0.036 Uiso 1 1 d R . .
H1WB H 0.1951 -0.2151 0.5023 0.036 Uiso 1 1 d R . .
O2W O 0.0723(2) 0.7095(7) 0.5769(8) 0.133(3) Uani 1 1 d . . .
O3W O 0.8719(5) 0.4239(16) 0.8185(12) 0.256(6) Uani 1 1 d . . .
O4W O 0.9994(4) 0.1709(9) 0.7579(6) 0.135(3) Uani 1 1 d . . .
O5W O 0.0126(11) 0.9234(18) 0.4699(13) 0.352(16) Uani 1 1 d . . .

loop_
_atom_site_aniso_label
_atom_site_aniso_U_11
_atom_site_aniso_U_22
_atom_site_aniso_U_33
_atom_site_aniso_U_23
_atom_site_aniso_U_13
_atom_site_aniso_U_12
Ni1 0.0201(2) 0.0188(2) 0.0143(2) 0.0001(2) -0.00051(17) 0.00034(18)
C1 0.0185(16) 0.019(2) 0.0229(17) 0.0004(15) 0.0007(13) -0.0001(14)
C2 0.0234(17) 0.019(2) 0.0249(18) 0.0033(15) -0.0005(15) 0.0019(15)
C3 0.0215(17) 0.042(3) 0.032(2) 0.0125(19) -0.0001(16) -0.0049(17)
C4 0.0258(18) 0.049(3) 0.028(2) 0.016(2) 0.0009(15) -0.0021(19)
C5 0.0180(16) 0.030(2) 0.0247(19) 0.0000(17) 0.0018(14) 0.0029(15)
C6 0.0167(15) 0.033(2) 0.0274(18) 0.0018(19) 0.0045(14) 0.0020(16)
C7 0.0157(15) 0.027(2) 0.0266(17) 0.0013(19) 0.0011(16) -0.0029(13)
C8 0.0184(16) 0.0200(19) 0.0204(17) -0.0028(15) 0.0000(14) 0.0023(12)
C9 0.018(2) 0.055(4) 0.020(3) 0.000 0.000 0.009(2)
C10 0.024(2) 0.095(5) 0.044(3) -0.035(3) -0.001(2) 0.008(3)
C11 0.041(2) 0.032(2) 0.025(2) 0.0028(19) 0.0005(17) -0.0089(18)
C12 0.050(2) 0.033(2) 0.0218(19) -0.0038(19) -0.0032(18) -0.012(2)
C13 0.0334(18) 0.034(2) 0.0172(16) -0.002(2) 0.0014(16) 0.000(2)
C14 0.058(3) 0.053(3) 0.020(2) 0.000(2) 0.003(2) -0.026(2)
C15 0.055(3) 0.042(3) 0.0192(19) -0.0016(19) -0.0052(19) -0.022(2)
C16 0.0333(18) 0.0286(19) 0.0178(16) -0.0007(17) -0.0010(15) 0.000(2)
C17 0.034(2) 0.045(3) 0.0217(18) -0.0008(19) 0.0040(16) -0.0135(19)
C18 0.0255(18) 0.041(3) 0.0195(18) -0.0005(17) -0.0015(15) -0.0039(17)
C19 0.0283(18) 0.043(3) 0.0210(18) -0.0038(18) 0.0026(16) -0.0085(18)
C20 0.0297(19) 0.045(3) 0.0205(19) -0.0050(18) -0.0066(16) -0.0069(19)
F1 0.0353(13) 0.143(3) 0.0626(19) -0.056(2) 0.0117(14) 0.0150(17)
F2 0.0537(18) 0.062(2) 0.084(2) -0.035(2) -0.0047(17) 0.0022(17)
F3 0.0423(15) 0.166(4) 0.0365(16) -0.046(2) -0.0100(12) 0.0105(19)
N1 0.0271(14) 0.0277(17) 0.0166(13) 0.0012(14) -0.0020(12) -0.0001(16)
N2 0.0297(15) 0.0270(17) 0.0169(13) -0.0015(14) 0.0006(12) 0.0002(18)
O1 0.067(2) 0.035(2) 0.0312(16) 0.0010(14) 0.0194(15) 0.0076(16)
O2 0.0219(11) 0.0237(14) 0.0306(13) 0.0061(12) 0.0033(11) -0.0004(10)
O3 0.0261(11) 0.0208(13) 0.0227(12) 0.0029(13) -0.0037(11) -0.0027(10)
O4 0.0234(11) 0.0211(14) 0.0277(13) 0.0042(11) -0.0044(10) -0.0033(10)
O1W 0.0284(13) 0.0194(13) 0.0417(15) -0.0044(14) 0.0059(12) 0.0000(10)
O2W 0.068(3) 0.057(3) 0.273(9) -0.045(4) 0.070(4) -0.022(2)
O3W 0.251(12) 0.202(13) 0.313(15) 0.002(12) -0.079(10) -0.021(10)
O4W 0.193(6) 0.102(5) 0.110(4) -0.004(4) 0.074(5) -0.029(5)
O5W 0.34(3) 0.34(3) 0.370(17) -0.170(19) 0.05(2) -0.22(3)

loop_
_atom_type_symbol
_atom_type_description
_atom_type_scat_dispersion_real
_atom_type_scat_dispersion_imag
_atom_type_scat_source
C C 0.0033 0.0016 'International Tables Vol C Tables 4.2.6.8 and 6.1.1.4'
H H 0.0000 0.0000 'International Tables Vol C Tables 4.2.6.8 and 6.1.1.4'
N N 0.0061 0.0033 'International Tables Vol C Tables 4.2.6.8 and 6.1.1.4'
O O 0.0106 0.0060 'International Tables Vol C Tables 4.2.6.8 and 6.1.1.4'
F F 0.0171 0.0103 'International Tables Vol C Tables 4.2.6.8 and 6.1.1.4'
Ni Ni 0.3393 1.1124 'International Tables Vol C Tables 4.2.6.8 and 6.1.1.4'

loop_
_geom_angle_atom_site_label_1
_geom_angle_atom_site_label_2
_geom_angle_atom_site_label_3
_geom_angle
_geom_angle_site_symmetry_1
_geom_angle_site_symmetry_3
_geom_angle_publ_flag
O1W Ni1 O4 94.55(10) . 3_546 ?
O1W Ni1 O3 175.73(10) . . ?
O4 Ni1 O3 81.19(9) 3_546 . ?
O1W Ni1 O2 91.37(10) . . ?
O4 Ni1 O2 170.73(11) 3_546 . ?
O3 Ni1 O2 92.80(10) . . ?
O1W Ni1 N2 89.48(12) . 1_554 ?
O4 Ni1 N2 95.41(11) 3_546 1_554 ?
O3 Ni1 N2 91.31(12) . 1_554 ?
O2 Ni1 N2 91.75(12) . 1_554 ?
O1W Ni1 N1 90.56(13) . . ?
O4 Ni1 N1 85.96(10) 3_546 . ?
O3 Ni1 N1 88.76(12) . . ?
O2 Ni1 N1 86.87(12) . . ?
N2 Ni1 N1 178.62(12) 1_554 . ?
C2 C1 C6 119.8(3) . . ?
C2 C1 C7 123.1(3) . . ?
C6 C1 C7 116.9(3) . . ?
C3 C2 C1 118.7(3) . . ?
C3 C2 C8 118.8(3) . . ?
C1 C2 C8 122.5(3) . . ?
C4 C3 C2 121.9(4) . . ?
C4 C3 H3 119.0 . . ?
C2 C3 H3 119.0 . . ?
C3 C4 C5 119.3(4) . . ?
C3 C4 H4 120.4 . . ?
C5 C4 H4 120.4 . . ?
C6 C5 C4 119.2(3) . . ?
C6 C5 C9 118.9(3) . . ?
C4 C5 C9 121.9(3) . . ?
C5 C6 C1 121.0(3) . . ?
C5 C6 H6 119.5 . . ?
C1 C6 H6 119.5 . . ?
O1 C7 O2 125.9(4) . . ?
O1 C7 C1 117.0(3) . . ?
O2 C7 C1 117.0(4) . . ?
O3 C8 O4 123.8(3) . . ?
O3 C8 C2 120.9(3) . . ?
O4 C8 C2 115.3(3) . . ?
C10 C9 C10 110.9(6) . 2_565 ?
C10 C9 C5 105.8(2) . . ?
C10 C9 C5 112.0(2) 2_565 . ?
C10 C9 C5 112.0(2) . 2_565 ?
C10 C9 C5 105.8(2) 2_565 2_565 ?
C5 C9 C5 110.5(4) . 2_565 ?
F2 C10 F3 107.7(5) . . ?
F2 C10 F1 107.7(5) . . ?
F3 C10 F1 105.8(4) . . ?
F2 C10 C9 112.0(4) . . ?
F3 C10 C9 113.0(5) . . ?
F1 C10 C9 110.3(4) . . ?
N1 C11 C12 123.7(4) . . ?
N1 C11 H11 118.2 . . ?
C12 C11 H11 118.2 . . ?
C11 C12 C13 119.8(4) . . ?
C11 C12 H12 120.1 . . ?
C13 C12 H12 120.1 . . ?
C14 C13 C12 116.7(3) . . ?
C14 C13 C16 121.6(4) . . ?
C12 C13 C16 121.7(4) . . ?
C15 C14 C13 119.8(4) . . ?
C15 C14 H14 120.1 . . ?
C13 C14 H14 120.1 . . ?
N1 C15 C14 123.4(4) . . ?
N1 C15 H15 118.3 . . ?
C14 C15 H15 118.3 . . ?
C20 C16 C17 116.2(3) . . ?
C20 C16 C13 122.1(3) . . ?
C17 C16 C13 121.7(3) . . ?
C18 C17 C16 120.2(4) . . ?
C18 C17 H17 119.9 . . ?
C16 C17 H17 119.9 . . ?
N2 C18 C17 122.8(4) . . ?
N2 C18 H18 118.6 . . ?
C17 C18 H18 118.6 . . ?
N2 C19 C20 122.5(4) . . ?
N2 C19 H19 118.7 . . ?
C20 C19 H19 118.7 . . ?
C19 C20 C16 120.6(4) . . ?
C19 C20 H20 119.7 . . ?
C16 C20 H20 119.7 . . ?
C11 N1 C15 116.6(3) . . ?
C11 N1 Ni1 121.9(3) . . ?
C15 N1 Ni1 121.4(3) . . ?
C18 N2 C19 117.6(3) . . ?
C18 N2 Ni1 122.9(2) . 1_556 ?
C19 N2 Ni1 119.4(2) . 1_556 ?
C7 O2 Ni1 113.7(2) . . ?
C8 O3 Ni1 135.4(2) . . ?
C8 O4 Ni1 132.5(2) . 3_556 ?
Ni1 O1W H1WA 130.7 . . ?
Ni1 O1W H1WB 117.1 . . ?
H1WA O1W H1WB 109.4 . . ?

loop_
_geom_bond_atom_site_label_1
_geom_bond_atom_site_label_2
_geom_bond_distance
_geom_bond_site_symmetry_2
_geom_bond_publ_flag
Ni1 O1W 2.046(3) . ?
Ni1 O4 2.056(2) 3_546 ?
Ni1 O3 2.064(2) . ?
Ni1 O2 2.066(2) . ?
Ni1 N2 2.101(3) 1_554 ?
Ni1 N1 2.119(3) . ?
C1 C2 1.391(5) . ?
C1 C6 1.394(5) . ?
C1 C7 1.524(5) . ?
C2 C3 1.389(5) . ?
C2 C8 1.510(5) . ?
C3 C4 1.379(6) . ?
C3 H3 0.9300 . ?
C4 C5 1.402(5) . ?
C4 H4 0.9300 . ?
C5 C6 1.386(5) . ?
C5 C9 1.552(5) . ?
C6 H6 0.9300 . ?
C7 O1 1.228(5) . ?
C7 O2 1.277(4) . ?
C8 O3 1.250(4) . ?
C8 O4 1.262(4) . ?
C9 C10 1.552(6) . ?
C9 C10 1.552(6) 2_565 ?
C9 C5 1.552(5) 2_565 ?
C10 F2 1.320(7) . ?
C10 F3 1.337(5) . ?
C10 F1 1.348(5) . ?
C11 N1 1.335(5) . ?
C11 C12 1.369(6) . ?
C11 H11 0.9300 . ?
C12 C13 1.394(6) . ?
C12 H12 0.9300 . ?
C13 C14 1.383(6) . ?
C13 C16 1.488(4) . ?
C14 C15 1.379(6) . ?
C14 H14 0.9300 . ?
C15 N1 1.339(6) . ?
C15 H15 0.9300 . ?
C16 C20 1.389(6) . ?
C16 C17 1.391(5) . ?
C17 C18 1.383(6) . ?
C17 H17 0.9300 . ?
C18 N2 1.331(5) . ?
C18 H18 0.9300 . ?
C19 N2 1.346(5) . ?
C19 C20 1.373(5) . ?
C19 H19 0.9300 . ?
C20 H20 0.9300 . ?
N2 Ni1 2.101(3) 1_556 ?
O4 Ni1 2.056(2) 3_556 ?
O1W H1WA 0.8200 . ?
O1W H1WB 0.8339 . ?
O5W O5W 1.40(4) 2_575 ?

loop_
_geom_torsion_atom_site_label_1
_geom_torsion_atom_site_label_2
_geom_torsion_atom_site_label_3
_geom_torsion_atom_site_label_4
_geom_torsion
_geom_torsion_site_symmetry_1
_geom_torsion_site_symmetry_2
_geom_torsion_site_symmetry_3
_geom_torsion_site_symmetry_4
_geom_torsion_publ_flag
C6 C1 C2 C3 -1.5(6) . . . . ?
C7 C1 C2 C3 -176.0(4) . . . . ?
C6 C1 C2 C8 178.7(3) . . . . ?
C7 C1 C2 C8 4.2(6) . . . . ?
C1 C2 C3 C4 1.4(6) . . . . ?
C8 C2 C3 C4 -178.8(4) . . . . ?
C2 C3 C4 C5 0.2(7) . . . . ?
C3 C4 C5 C6 -1.7(7) . . . . ?
C3 C4 C5 C9 179.9(4) . . . . ?
C4 C5 C6 C1 1.6(6) . . . . ?
C9 C5 C6 C1 180.0(3) . . . . ?
C2 C1 C6 C5 0.1(6) . . . . ?
C7 C1 C6 C5 174.9(3) . . . . ?
C2 C1 C7 O1 92.2(4) . . . . ?
C6 C1 C7 O1 -82.4(5) . . . . ?
C2 C1 C7 O2 -91.2(4) . . . . ?
C6 C1 C7 O2 94.2(4) . . . . ?
C3 C2 C8 O3 -154.9(4) . . . . ?
C1 C2 C8 O3 24.8(5) . . . . ?
C3 C2 C8 O4 25.4(5) . . . . ?
C1 C2 C8 O4 -154.8(3) . . . . ?
C6 C5 C9 C10 -82.9(5) . . . . ?
C4 C5 C9 C10 95.5(5) . . . . ?
C6 C5 C9 C10 156.2(4) . . . 2_565 ?
C4 C5 C9 C10 -25.4(6) . . . 2_565 ?
C6 C5 C9 C5 38.5(3) . . . 2_565 ?
C4 C5 C9 C5 -143.1(5) . . . 2_565 ?
C10 C9 C10 F2 -168.5(4) 2_565 . . . ?
C5 C9 C10 F2 69.8(4) . . . . ?
C5 C9 C10 F2 -50.6(5) 2_565 . . . ?
C10 C9 C10 F3 -46.7(4) 2_565 . . . ?
C5 C9 C10 F3 -168.4(4) . . . . ?
C5 C9 C10 F3 71.2(6) 2_565 . . . ?
C10 C9 C10 F1 71.5(4) 2_565 . . . ?
C5 C9 C10 F1 -50.1(5) . . . . ?
C5 C9 C10 F1 -170.5(4) 2_565 . . . ?
N1 C11 C12 C13 0.5(7) . . . . ?
C11 C12 C13 C14 -2.0(7) . . . . ?
C11 C12 C13 C16 177.9(4) . . . . ?
C12 C13 C14 C15 2.1(7) . . . . ?
C16 C13 C14 C15 -177.7(5) . . . . ?
C13 C14 C15 N1 -0.8(9) . . . . ?
C14 C13 C16 C20 -29.0(7) . . . . ?
C12 C13 C16 C20 151.1(4) . . . . ?
C14 C13 C16 C17 149.0(5) . . . . ?
C12 C13 C16 C17 -30.8(6) . . . . ?
C20 C16 C17 C18 -1.4(7) . . . . ?
C13 C16 C17 C18 -179.5(4) . . . . ?
C16 C17 C18 N2 0.2(7) . . . . ?
N2 C19 C20 C16 0.4(7) . . . . ?
C17 C16 C20 C19 1.1(7) . . . . ?
C13 C16 C20 C19 179.3(4) . . . . ?
C12 C11 N1 C15 0.9(7) . . . . ?
C12 C11 N1 Ni1 -175.2(4) . . . . ?
C14 C15 N1 C11 -0.8(7) . . . . ?
C14 C15 N1 Ni1 175.4(4) . . . . ?
O1W Ni1 N1 C11 149.1(3) . . . . ?
O4 Ni1 N1 C11 54.6(3) 3_546 . . . ?
O3 Ni1 N1 C11 -26.7(3) . . . . ?
O2 Ni1 N1 C11 -119.5(3) . . . . ?
N2 Ni1 N1 C11 -120(5) 1_554 . . . ?
O1W Ni1 N1 C15 -26.8(3) . . . . ?
O4 Ni1 N1 C15 -121.4(4) 3_546 . . . ?
O3 Ni1 N1 C15 157.4(3) . . . . ?
O2 Ni1 N1 C15 64.5(3) . . . . ?
N2 Ni1 N1 C15 65(5) 1_554 . . . ?
C17 C18 N2 C19 1.3(6) . . . . ?
C17 C18 N2 Ni1 -174.3(3) . . . 1_556 ?
C20 C19 N2 C18 -1.6(6) . . . . ?
C20 C19 N2 Ni1 174.2(4) . . . 1_556 ?
O1 C7 O2 Ni1 -108.9(4) . . . . ?
C1 C7 O2 Ni1 74.9(3) . . . . ?
O1W Ni1 O2 C7 178.9(3) . . . . ?
O4 Ni1 O2 C7 49.1(8) 3_546 . . . ?
O3 Ni1 O2 C7 -0.2(3) . . . . ?
N2 Ni1 O2 C7 -91.6(3) 1_554 . . . ?
N1 Ni1 O2 C7 88.4(3) . . . . ?
O4 C8 O3 Ni1 -148.9(3) . . . . ?
C2 C8 O3 Ni1 31.5(5) . . . . ?
O1W Ni1 O3 C8 130.0(15) . . . . ?
O4 Ni1 O3 C8 124.8(3) 3_546 . . . ?
O2 Ni1 O3 C8 -62.3(3) . . . . ?
N2 Ni1 O3 C8 29.5(3) 1_554 . . . ?
N1 Ni1 O3 C8 -149.1(3) . . . . ?
O3 C8 O4 Ni1 28.5(5) . . . 3_556 ?
C2 C8 O4 Ni1 -151.9(2) . . . 3_556 ?
